data_7220542
loop_
_publ_author_name
'Ghosh, Pradyut'
'Chakraborty, Sourav'
'Arunachalam, M.'
'Dutta, Ranjan'

_publ_section_title
;
 Arene Platform Based Hexa-amide Receptors for Anion Recognition: A
 Detailed Conformational and Thermodynamic Studies
;
_journal_name_full 'RSC Adv.'
_journal_paper_doi 10.1039/C5RA08747C
_journal_year 2015
_chemical_formula_sum 'C86 H118 Cl2 N14 O20'
_chemical_formula_weight 1738.84
_chemical_name_systematic
; 
 ? 
;
_space_group_IT_number 14
_symmetry_cell_setting monoclinic
_symmetry_space_group_name_Hall '-P 2ybc'
_symmetry_space_group_name_H-M 'P 1 21/c 1'
_atom_sites_solution_hydrogens geom
_atom_sites_solution_primary direct
_atom_sites_solution_secondary difmap
_audit_creation_method SHELXL-97
_audit_update_record
;
2015-02-12 deposited with the CCDC.
2015-05-21 downloaded from the CCDC.
;
_cell_angle_alpha 90.00
_cell_angle_beta 94.337(5)
_cell_angle_gamma 90.00
_cell_formula_units_Z 2
_cell_length_a 11.195(2)
_cell_length_b 15.809(3)
_cell_length_c 25.390(4)
_cell_measurement_reflns_used 2731
_cell_measurement_temperature 150(2)
_cell_measurement_theta_max 16.69
_cell_measurement_theta_min 2.23
_cell_volume 4480.7(14)
_computing_cell_refinement 'Bruker SMART'
_computing_data_collection 'Bruker SMART'
_computing_data_reduction 'Bruker SAINT'
_computing_molecular_graphics 'Ortep 3v.2'
_computing_publication_material 'Mercury 3.1'
_computing_structure_refinement 'SHELXL-97 (Sheldrick, 2008)'
_computing_structure_solution 'SHELXS-97 (Sheldrick, 2008)'
_diffrn_ambient_temperature 150(2)
_diffrn_measured_fraction_theta_full 0.998
_diffrn_measured_fraction_theta_max 0.998
_diffrn_measurement_device_type 'Bruker APEX-II CCD'
_diffrn_measurement_method '\f and \w scans'
_diffrn_radiation_monochromator graphite
_diffrn_radiation_source 'fine-focus sealed tube'
_diffrn_radiation_type MoK\a
_diffrn_radiation_wavelength 0.71073
_diffrn_reflns_av_R_equivalents 0.0782
_diffrn_reflns_av_unetI/netI 0.0406
_diffrn_reflns_limit_h_max 9
_diffrn_reflns_limit_h_min -9
_diffrn_reflns_limit_k_max 13
_diffrn_reflns_limit_k_min -13
_diffrn_reflns_limit_l_max 21
_diffrn_reflns_limit_l_min -20
_diffrn_reflns_number 20946
_diffrn_reflns_theta_full 17.08
_diffrn_reflns_theta_max 17.08
_diffrn_reflns_theta_min 1.52
_exptl_absorpt_coefficient_mu 0.149
_exptl_absorpt_correction_T_max 0.9911
_exptl_absorpt_correction_T_min 0.9852
_exptl_absorpt_correction_type multi-scan
_exptl_absorpt_process_details Sadabs
_exptl_crystal_colour Block
_exptl_crystal_density_diffrn 1.289
_exptl_crystal_density_method 'not measured'
_exptl_crystal_description Plate
_exptl_crystal_F_000 1852
_exptl_crystal_size_max 0.07
_exptl_crystal_size_mid 0.04
_exptl_crystal_size_min 0.03
_refine_diff_density_max 0.413
_refine_diff_density_min -0.346
_refine_diff_density_rms 0.049
_refine_ls_extinction_method none
_refine_ls_goodness_of_fit_ref 1.070
_refine_ls_hydrogen_treatment mixed
_refine_ls_matrix_type full
_refine_ls_number_parameters 554
_refine_ls_number_reflns 2639
_refine_ls_number_restraints 0
_refine_ls_restrained_S_all 1.070
_refine_ls_R_factor_all 0.0764
_refine_ls_R_factor_gt 0.0570
_refine_ls_shift/su_max 0.000
_refine_ls_shift/su_mean 0.000
_refine_ls_structure_factor_coef Fsqd
_refine_ls_weighting_details 'calc w=1/[\s^2^(Fo^2^)+(0.0895P)^2^+9.0711P] where P=(Fo^2^+2Fc^2^)/3'
_refine_ls_weighting_scheme calc
_refine_ls_wR_factor_gt 0.1485
_refine_ls_wR_factor_ref 0.1660
_reflns_number_gt 2048
_reflns_number_total 2639
_reflns_threshold_expression >2sigma(I)
_cod_data_source_file c5ra08747c2.cif
_cod_data_source_block Complex1
_cod_depositor_comments
;
The following automatic conversions were performed:

'_symmetry_cell_setting' value 'Monoclinic' changed to 'monoclinic'
according to
/usr/data/users/saulius/crontab/automatic-downloads/rss-feeds/RSC/lib/dictionaries/cif_core.dic
dictionary named 'cif_core.dic' version 2.4.2 from 2011-04-26.

'_exptl_absorpt_correction_type' value 'Multi-scan' changed to
'multi-scan' according to
/usr/data/users/saulius/crontab/automatic-downloads/rss-feeds/RSC/lib/dictionaries/cif_core.dic
dictionary named 'cif_core.dic' version 2.4.2 from 2011-04-26.

Automatic conversion script
Id: cif_fix_values 3271 2015-04-21 07:52:19Z andrius 
;
_cod_original_sg_symbol_H-M P2(1)/c
_cod_database_code 7220542

loop_
_symmetry_equiv_pos_as_xyz
'x, y, z'
'-x, y+1/2, -z+1/2'
'-x, -y, -z'
'x, -y-1/2, z-1/2'

loop_
_atom_site_label
_atom_site_type_symbol
_atom_site_fract_x
_atom_site_fract_y
_atom_site_fract_z
_atom_site_U_iso_or_equiv
_atom_site_adp_type
_atom_site_occupancy
_atom_site_symmetry_multiplicity
_atom_site_calc_flag
_atom_site_refinement_flags
C1 C 0.9754(11) 0.5805(5) -0.0214(5) 0.031(2) Uani 1 1 d .
Cl1 Cl 0.18996(16) 0.67113(12) 0.07105(7) 0.0542(7) Uani 1 1 d .
C2 C 0.9455(6) 0.6664(5) -0.0457(3) 0.038(2) Uani 1 1 d .
H2A H 0.9815 0.6710 -0.0792 0.046 Uiso 1 1 calc R
H2B H 0.8594 0.6712 -0.0526 0.046 Uiso 1 1 calc R
O2 O 0.319(2) 0.9062(17) 0.2771(8) 0.465(14) Uani 1 1 d .
N3 N 0.9886(5) 0.7352(5) -0.0112(2) 0.0419(17) Uani 1 1 d .
H3 H 1.0559 0.7288 0.0070 0.050 Uiso 1 1 calc R
C4 C 0.9290(10) 0.8081(7) -0.0064(4) 0.048(2) Uani 1 1 d .
O5 O 0.8312(6) 0.8220(3) -0.0297(2) 0.0687(19) Uani 1 1 d .
C6 C 0.9924(11) 0.8713(6) 0.0294(4) 0.039(2) Uani 1 1 d .
C7 C 1.1109(12) 0.8911(6) 0.0240(3) 0.051(2) Uani 1 1 d .
H7 H 1.1543 0.8606 0.0007 0.062 Uiso 1 1 calc R
C8 C 1.1665(8) 0.9572(8) 0.0536(5) 0.061(3) Uani 1 1 d .
H8 H 1.2462 0.9705 0.0496 0.073 Uiso 1 1 calc R
C9 C 1.1033(14) 1.0023(5) 0.0885(4) 0.058(3) Uani 1 1 d .
H9 H 1.1408 1.0456 0.1083 0.069 Uiso 1 1 calc R
C10 C 0.9857(13) 0.9838(7) 0.0943(3) 0.055(2) Uani 1 1 d .
H10 H 0.9425 1.0139 0.1179 0.065 Uiso 1 1 calc R
C11 C 0.9330(10) 0.9197(7) 0.0643(5) 0.046(2) Uani 1 1 d .
N12 N 0.8083(9) 0.9008(7) 0.0720(3) 0.066(2) Uani 1 1 d .
O13 O 0.7378(6) 0.9603(5) 0.0697(3) 0.099(3) Uani 1 1 d .
O14 O 0.7789(6) 0.8280(5) 0.0815(3) 0.082(2) Uani 1 1 d .
C15 C 0.9147(6) 0.5503(8) 0.0207(5) 0.032(2) Uani 1 1 d .
C16 C 0.8347(6) 0.6103(5) 0.0481(3) 0.040(2) Uani 1 1 d .
H16A H 0.8122 0.6575 0.0250 0.047 Uiso 1 1 calc R
H16B H 0.7623 0.5813 0.0566 0.047 Uiso 1 1 calc R
N17 N 0.8984(5) 0.6412(4) 0.0961(3) 0.0438(18) Uani 1 1 d .
H17 H 0.9746 0.6484 0.0964 0.053 Uiso 1 1 calc R
C18 C 0.8434(11) 0.6590(5) 0.1403(4) 0.047(2) Uani 1 1 d .
O19 O 0.7363(6) 0.6548(4) 0.1435(2) 0.073(2) Uani 1 1 d .
C20 C 0.9285(9) 0.6923(9) 0.1836(5) 0.058(3) Uani 1 1 d .
C21 C 0.9959(10) 0.7644(9) 0.1792(4) 0.063(3) Uani 1 1 d .
H21 H 0.9957 0.7915 0.1467 0.076 Uiso 1 1 calc R
C22 C 1.0645(9) 0.7977(7) 0.2225(7) 0.081(3) Uani 1 1 d .
H22 H 1.1084 0.8470 0.2187 0.097 Uiso 1 1 calc R
C23 C 1.0673(10) 0.7572(12) 0.2711(6) 0.084(4) Uani 1 1 d .
H23 H 1.1140 0.7792 0.2997 0.101 Uiso 1 1 calc R
C24 C 1.0028(14) 0.6864(11) 0.2771(5) 0.086(3) Uani 1 1 d .
H24 H 1.0035 0.6593 0.3096 0.103 Uiso 1 1 calc R
C25 C 0.9358(10) 0.6554(8) 0.2335(7) 0.067(3) Uani 1 1 d .
N26 N 0.8759(9) 0.5730(8) 0.2427(4) 0.085(3) Uani 1 1 d .
O27 O 0.8449(8) 0.5555(5) 0.2861(4) 0.123(3) Uani 1 1 d .
O28 O 0.8599(6) 0.5248(5) 0.2059(3) 0.099(2) Uani 1 1 d .
C29 C 0.9384(9) 0.4708(9) 0.0421(3) 0.035(2) Uani 1 1 d .
C30 C 0.8610(7) 0.4357(5) 0.0827(3) 0.047(2) Uani 1 1 d .
H30A H 0.9107 0.4110 0.1117 0.057 Uiso 1 1 calc R
H30B H 0.8133 0.4804 0.0967 0.057 Uiso 1 1 calc R
N31 N 0.7829(6) 0.3711(5) 0.0573(3) 0.0421(18) Uani 1 1 d .
H31 H 0.7750 0.3686 0.0234 0.051 Uiso 1 1 calc R
C32 C 0.7236(8) 0.3161(6) 0.0855(5) 0.040(2) Uani 1 1 d .
O33 O 0.7261(4) 0.3176(3) 0.1342(3) 0.0507(16) Uani 1 1 d .
C34 C 0.6448(8) 0.2542(8) 0.0542(4) 0.038(2) Uani 1 1 d .
C35 C 0.5630(11) 0.2790(6) 0.0134(4) 0.052(2) Uani 1 1 d .
H35 H 0.5650 0.3343 0.0009 0.063 Uiso 1 1 calc R
C36 C 0.4792(9) 0.2239(9) -0.0091(4) 0.063(3) Uani 1 1 d .
H36 H 0.4247 0.2418 -0.0363 0.076 Uiso 1 1 calc R
C37 C 0.4767(9) 0.1411(8) 0.0092(5) 0.065(3) Uani 1 1 d .
H37 H 0.4200 0.1035 -0.0057 0.078 Uiso 1 1 calc R
C38 C 0.5566(12) 0.1149(6) 0.0487(5) 0.055(2) Uani 1 1 d .
H38 H 0.5555 0.0593 0.0606 0.066 Uiso 1 1 calc R
C39 C 0.6387(9) 0.1710(9) 0.0708(4) 0.040(2) Uani 1 1 d .
N40 N 0.7311(9) 0.1398(5) 0.1107(3) 0.049(2) Uani 1 1 d .
O41 O 0.8350(6) 0.1601(3) 0.1069(2) 0.0550(17) Uani 1 1 d .
O42 O 0.6977(6) 0.0933(4) 0.1451(3) 0.071(2) Uani 1 1 d .
N43 N 0.4299(6) 0.6395(4) 0.2032(3) 0.0444(17) Uani 1 1 d .
C44 C 0.4571(8) 0.6022(6) 0.1503(4) 0.068(3) Uani 1 1 d .
H44A H 0.3844 0.6050 0.1271 0.081 Uiso 1 1 calc R
H44B H 0.5156 0.6385 0.1353 0.081 Uiso 1 1 calc R
C45 C 0.5018(8) 0.5158(6) 0.1492(4) 0.087(3) Uani 1 1 d .
H45A H 0.4496 0.4785 0.1672 0.105 Uiso 1 1 calc R
H45B H 0.5814 0.5128 0.1671 0.105 Uiso 1 1 calc R
C46 C 0.5061(8) 0.4872(6) 0.0900(4) 0.098(3) Uani 1 1 d .
H46A H 0.5488 0.5303 0.0717 0.117 Uiso 1 1 calc R
H46B H 0.5533 0.4358 0.0896 0.117 Uiso 1 1 calc R
C47 C 0.3896(8) 0.4712(6) 0.0587(4) 0.100(4) Uani 1 1 d .
H47A H 0.3451 0.4291 0.0762 0.150 Uiso 1 1 calc R
H47B H 0.4049 0.4515 0.0240 0.150 Uiso 1 1 calc R
H47C H 0.3442 0.5227 0.0557 0.150 Uiso 1 1 calc R
C48 C 0.3445(7) 0.5817(6) 0.2307(3) 0.060(3) Uani 1 1 d .
H48A H 0.3891 0.5314 0.2419 0.072 Uiso 1 1 calc R
H48B H 0.3238 0.6105 0.2625 0.072 Uiso 1 1 calc R
C49 C 0.2313(8) 0.5534(6) 0.2023(4) 0.084(3) Uani 1 1 d .
H49A H 0.2481 0.5300 0.1683 0.101 Uiso 1 1 calc R
H49B H 0.1784 0.6016 0.1960 0.101 Uiso 1 1 calc R
C50 C 0.1686(9) 0.4862(7) 0.2343(4) 0.101(4) Uani 1 1 d .
H50A H 0.1503 0.5117 0.2674 0.121 Uiso 1 1 calc R
H50B H 0.0927 0.4727 0.2151 0.121 Uiso 1 1 calc R
C51 C 0.2288(11) 0.4096(9) 0.2460(6) 0.174(6) Uani 1 1 d .
H51A H 0.2313 0.3767 0.2143 0.261 Uiso 1 1 calc R
H51B H 0.1872 0.3785 0.2714 0.261 Uiso 1 1 calc R
H51C H 0.3090 0.4213 0.2602 0.261 Uiso 1 1 calc R
C52 C 0.3673(7) 0.7239(6) 0.1921(3) 0.062(3) Uani 1 1 d .
H52A H 0.2963 0.7139 0.1687 0.074 Uiso 1 1 calc R
H52B H 0.3410 0.7455 0.2251 0.074 Uiso 1 1 calc R
C53 C 0.4405(8) 0.7906(7) 0.1682(4) 0.083(3) Uani 1 1 d .
H53A H 0.4595 0.7726 0.1333 0.100 Uiso 1 1 calc R
H53B H 0.5152 0.7978 0.1897 0.100 Uiso 1 1 calc R
C54 C 0.3730(10) 0.8760(7) 0.1640(5) 0.114(4) Uani 1 1 d .
H54A H 0.2985 0.8683 0.1424 0.137 Uiso 1 1 calc R
H54B H 0.3532 0.8931 0.1989 0.137 Uiso 1 1 calc R
C55 C 0.4412(9) 0.9430(7) 0.1412(5) 0.121(4) Uani 1 1 d .
H55A H 0.5136 0.9528 0.1632 0.182 Uiso 1 1 calc R
H55B H 0.3943 0.9939 0.1390 0.182 Uiso 1 1 calc R
H55C H 0.4609 0.9267 0.1065 0.182 Uiso 1 1 calc R
C56 C 0.5435(6) 0.6504(5) 0.2382(3) 0.050(2) Uani 1 1 d .
H56A H 0.6029 0.6767 0.2176 0.060 Uiso 1 1 calc R
H56B H 0.5734 0.5948 0.2485 0.060 Uiso 1 1 calc R
C57 C 0.5331(7) 0.7023(6) 0.2876(3) 0.064(3) Uani 1 1 d .
H57A H 0.5098 0.7596 0.2779 0.077 Uiso 1 1 calc R
H57B H 0.4712 0.6784 0.3078 0.077 Uiso 1 1 calc R
C58 C 0.6489(8) 0.7042(6) 0.3210(4) 0.082(3) Uani 1 1 d .
H58A H 0.7120 0.7239 0.2999 0.099 Uiso 1 1 calc R
H58B H 0.6692 0.6473 0.3329 0.099 Uiso 1 1 calc R
C59 C 0.6426(8) 0.7608(7) 0.3681(4) 0.104(4) Uani 1 1 d .
H59A H 0.6315 0.8182 0.3566 0.156 Uiso 1 1 calc R
H59B H 0.7158 0.7563 0.3902 0.156 Uiso 1 1 calc R
H59C H 0.5766 0.7440 0.3877 0.156 Uiso 1 1 calc R

loop_
_atom_site_aniso_label
_atom_site_aniso_U_11
_atom_site_aniso_U_22
_atom_site_aniso_U_33
_atom_site_aniso_U_23
_atom_site_aniso_U_13
_atom_site_aniso_U_12
C1 0.026(6) 0.024(7) 0.042(7) -0.012(7) -0.011(5) 0.003(7)
Cl1 0.0408(13) 0.0625(15) 0.0570(14) -0.0085(11) -0.0111(11) 0.0093(11)
C2 0.039(5) 0.031(6) 0.045(5) -0.014(6) -0.003(4) 0.005(5)
O2 0.48(3) 0.55(4) 0.37(2) 0.02(2) -0.01(2) -0.14(3)
N3 0.039(4) 0.032(5) 0.052(5) -0.009(4) -0.011(4) 0.002(5)
C4 0.051(8) 0.034(8) 0.056(7) -0.009(6) -0.007(6) -0.002(8)
O5 0.064(4) 0.048(4) 0.087(5) -0.016(3) -0.038(4) 0.014(4)
C6 0.043(9) 0.024(7) 0.046(7) -0.001(6) -0.011(7) 0.009(7)
C7 0.063(9) 0.043(7) 0.048(6) -0.011(6) 0.006(6) -0.007(6)
C8 0.068(7) 0.048(7) 0.065(7) -0.001(6) -0.010(8) -0.014(8)
C9 0.077(10) 0.031(6) 0.061(8) -0.014(6) -0.022(6) 0.004(7)
C10 0.053(10) 0.045(8) 0.063(7) -0.016(7) -0.013(6) 0.013(6)
C11 0.034(9) 0.034(7) 0.067(7) -0.016(6) -0.018(7) 0.008(8)
N12 0.045(9) 0.064(8) 0.085(6) -0.033(6) -0.017(5) 0.022(7)
O13 0.058(5) 0.079(6) 0.154(7) -0.058(5) -0.022(4) 0.025(4)
O14 0.051(5) 0.072(5) 0.120(6) -0.009(5) -0.003(4) 0.005(4)
C15 0.016(5) 0.036(10) 0.043(7) -0.021(6) 0.000(6) 0.006(6)
C16 0.032(5) 0.041(6) 0.043(6) -0.006(5) -0.013(5) -0.011(5)
N17 0.033(4) 0.044(4) 0.053(5) -0.018(4) -0.002(5) 0.001(3)
C18 0.055(8) 0.045(6) 0.038(8) -0.014(5) -0.016(9) 0.010(6)
O19 0.035(4) 0.114(5) 0.072(5) -0.032(4) 0.010(4) -0.007(4)
C20 0.055(8) 0.078(10) 0.039(10) -0.003(9) 0.004(8) 0.027(8)
C21 0.052(6) 0.075(9) 0.061(10) -0.022(7) 0.000(7) -0.002(6)
C22 0.054(7) 0.096(9) 0.089(9) -0.049(11) -0.008(8) 0.009(6)
C23 0.059(8) 0.118(12) 0.072(13) -0.055(9) -0.024(7) 0.024(9)
C24 0.074(8) 0.102(11) 0.079(12) -0.026(10) -0.014(9) 0.023(8)
C25 0.055(7) 0.059(10) 0.083(13) -0.037(11) -0.011(8) 0.009(7)
N26 0.101(7) 0.107(11) 0.044(9) -0.016(8) -0.004(6) 0.042(8)
O27 0.196(9) 0.111(6) 0.063(6) 0.002(5) 0.021(6) 0.021(5)
O28 0.126(6) 0.099(6) 0.072(6) 0.000(5) 0.010(5) -0.021(5)
C29 0.032(7) 0.023(8) 0.047(6) -0.004(7) -0.006(6) -0.004(6)
C30 0.046(6) 0.036(6) 0.060(6) -0.016(6) 0.000(6) 0.000(5)
N31 0.043(4) 0.036(5) 0.046(5) -0.008(5) -0.006(4) -0.007(4)
C32 0.030(6) 0.029(7) 0.061(9) -0.012(8) -0.008(7) 0.008(5)
O33 0.052(4) 0.051(4) 0.049(4) -0.009(4) 0.002(3) -0.002(3)
C34 0.031(7) 0.035(9) 0.048(7) -0.004(7) 0.007(7) -0.001(7)
C35 0.040(6) 0.049(7) 0.065(7) -0.001(6) -0.010(6) 0.004(7)
C36 0.038(7) 0.058(9) 0.090(8) -0.011(8) -0.017(6) 0.002(6)
C37 0.039(7) 0.066(11) 0.089(8) -0.021(7) -0.005(7) -0.012(6)
C38 0.047(6) 0.040(7) 0.077(8) -0.011(7) -0.001(6) -0.009(8)
C39 0.030(7) 0.046(9) 0.044(7) -0.003(8) 0.000(6) 0.002(8)
N40 0.067(7) 0.033(5) 0.048(6) -0.004(5) 0.012(7) 0.005(6)
O41 0.044(4) 0.057(4) 0.063(4) -0.007(3) -0.004(4) 0.004(3)
O42 0.101(5) 0.053(4) 0.059(4) 0.011(4) 0.014(4) 0.002(4)
N43 0.039(5) 0.053(5) 0.040(5) -0.009(4) -0.005(4) 0.005(4)
C44 0.064(6) 0.052(7) 0.090(9) -0.004(6) 0.020(5) -0.006(5)
C45 0.059(6) 0.074(8) 0.129(11) -0.009(7) 0.008(6) 0.017(6)
C46 0.062(8) 0.113(9) 0.120(9) -0.069(8) 0.017(7) 0.004(6)
C47 0.059(7) 0.075(7) 0.158(10) -0.021(7) -0.035(7) 0.014(6)
C48 0.019(5) 0.097(7) 0.064(6) -0.017(6) 0.005(5) -0.020(5)
C49 0.052(7) 0.104(8) 0.096(7) -0.009(7) -0.006(6) 0.006(6)
C50 0.079(8) 0.070(8) 0.157(10) 0.030(7) 0.036(7) -0.025(7)
C51 0.108(10) 0.102(11) 0.32(2) 0.030(12) 0.051(11) -0.004(9)
C52 0.055(6) 0.049(6) 0.077(7) -0.004(5) -0.023(5) 0.004(6)
C53 0.078(7) 0.080(8) 0.088(7) -0.002(6) -0.010(6) -0.015(8)
C54 0.104(9) 0.073(9) 0.163(11) 0.032(8) -0.001(8) 0.016(8)
C55 0.089(8) 0.077(8) 0.199(13) 0.009(9) 0.017(8) -0.022(7)
C56 0.030(6) 0.050(6) 0.067(7) 0.006(5) -0.012(5) -0.004(4)
C57 0.052(7) 0.089(7) 0.050(6) -0.010(6) -0.009(6) -0.011(5)
C58 0.075(8) 0.087(8) 0.079(8) -0.013(7) -0.028(7) -0.009(6)
C59 0.093(8) 0.146(10) 0.069(7) -0.011(8) -0.020(6) -0.038(7)

loop_
_atom_type_symbol
_atom_type_description
_atom_type_scat_dispersion_real
_atom_type_scat_dispersion_imag
_atom_type_scat_source
C C 0.0033 0.0016 'International Tables Vol C Tables 4.2.6.8 and 6.1.1.4'
H H 0.0000 0.0000 'International Tables Vol C Tables 4.2.6.8 and 6.1.1.4'
N N 0.0061 0.0033 'International Tables Vol C Tables 4.2.6.8 and 6.1.1.4'
O O 0.0106 0.0060 'International Tables Vol C Tables 4.2.6.8 and 6.1.1.4'
Cl Cl 0.1484 0.1585 'International Tables Vol C Tables 4.2.6.8 and 6.1.1.4'

loop_
_geom_angle_atom_site_label_1
_geom_angle_atom_site_label_2
_geom_angle_atom_site_label_3
_geom_angle
_geom_angle_site_symmetry_1
_geom_angle_site_symmetry_3
C15 C1 C29 118.7(8) . 3_765
C15 C1 C2 120.9(13) . .
C29 C1 C2 120.4(13) 3_765 .
N3 C2 C1 111.8(6) . .
C4 N3 C2 123.5(7) . .
O5 C4 N3 122.9(8) . .
O5 C4 C6 122.7(9) . .
N3 C4 C6 114.4(9) . .
C11 C6 C7 116.8(8) . .
C11 C6 C4 122.2(11) . .
C7 C6 C4 120.6(11) . .
C6 C7 C8 120.4(8) . .
C9 C8 C7 120.2(8) . .
C10 C9 C8 120.3(8) . .
C9 C10 C11 118.4(8) . .
C10 C11 C6 123.9(9) . .
C10 C11 N12 117.0(13) . .
C6 C11 N12 119.0(11) . .
O14 N12 O13 123.3(10) . .
O14 N12 C11 119.5(8) . .
O13 N12 C11 117.2(10) . .
C29 C15 C1 121.5(7) . .
C29 C15 C16 119.3(13) . .
C1 C15 C16 118.6(13) . .
N17 C16 C15 109.2(6) . .
C18 N17 C16 122.9(7) . .
O19 C18 N17 124.2(9) . .
O19 C18 C20 123.2(10) . .
N17 C18 C20 112.4(10) . .
C21 C20 C25 115.2(10) . .
C21 C20 C18 123.7(12) . .
C25 C20 C18 120.9(13) . .
C20 C21 C22 121.5(10) . .
C23 C22 C21 119.9(11) . .
C24 C23 C22 120.5(11) . .
C23 C24 C25 118.0(12) . .
C24 C25 C20 124.9(12) . .
C24 C25 N26 114.2(16) . .
C20 C25 N26 120.8(13) . .
O28 N26 O27 121.5(13) . .
O28 N26 C25 118.2(11) . .
O27 N26 C25 120.3(12) . .
C15 C29 C1 119.8(8) . 3_765
C15 C29 C30 120.1(13) . .
C1 C29 C30 119.6(12) 3_765 .
N31 C30 C29 108.1(7) . .
C32 N31 C30 121.6(7) . .
O33 C32 N31 123.3(8) . .
O33 C32 C34 120.6(10) . .
N31 C32 C34 116.0(10) . .
C39 C34 C35 116.9(8) . .
C39 C34 C32 119.9(11) . .
C35 C34 C32 122.5(11) . .
C36 C35 C34 121.5(8) . .
C35 C36 C37 119.3(8) . .
C38 C37 C36 120.4(8) . .
C37 C38 C39 119.4(8) . .
C38 C39 C34 122.6(9) . .
C38 C39 N40 118.7(12) . .
C34 C39 N40 118.5(11) . .
O41 N40 O42 124.0(9) . .
O41 N40 C39 118.9(8) . .
O42 N40 C39 117.1(9) . .
C56 N43 C44 110.4(6) . .
C56 N43 C52 111.4(6) . .
C44 N43 C52 107.3(6) . .
C56 N43 C48 109.2(6) . .
C44 N43 C48 110.3(6) . .
C52 N43 C48 108.2(6) . .
C45 C44 N43 118.4(8) . .
C44 C45 C46 108.9(8) . .
C47 C46 C45 117.9(8) . .
C49 C48 N43 120.0(7) . .
C48 C49 C50 111.1(8) . .
C51 C50 C49 118.4(9) . .
C53 C52 N43 115.8(7) . .
C52 C53 C54 111.4(8) . .
C55 C54 C53 113.4(9) . .
N43 C56 C57 115.9(6) . .
C58 C57 C56 111.4(7) . .
C57 C58 C59 112.0(8) . .

loop_
_geom_bond_atom_site_label_1
_geom_bond_atom_site_label_2
_geom_bond_distance
_geom_bond_site_symmetry_2
C1 C15 1.394(10) .
C1 C29 1.394(11) 3_765
C1 C2 1.517(9) .
C2 N3 1.456(8) .
N3 C4 1.343(9) .
C4 O5 1.223(9) .
C4 C6 1.493(11) .
C6 C11 1.380(10) .
C6 C7 1.380(10) .
C7 C8 1.404(10) .
C8 C9 1.373(11) .
C9 C10 1.367(11) .
C10 C11 1.373(10) .
C11 N12 1.455(11) .
N12 O14 1.226(9) .
N12 O13 1.226(8) .
C15 C29 1.387(10) .
C15 C16 1.511(9) .
C16 N17 1.448(8) .
N17 C18 1.350(10) .
C18 O19 1.209(10) .
C18 C20 1.496(13) .
C20 C21 1.376(11) .
C20 C25 1.392(13) .
C21 C22 1.394(12) .
C22 C23 1.388(13) .
C23 C24 1.347(13) .
C24 C25 1.378(14) .
C25 N26 1.491(13) .
N26 O28 1.208(9) .
N26 O27 1.211(10) .
C29 C1 1.394(11) 3_765
C29 C30 1.502(9) .
C30 N31 1.462(9) .
N31 C32 1.334(10) .
C32 O33 1.237(9) .
C32 C34 1.504(11) .
C34 C39 1.385(10) .
C34 C35 1.387(10) .
C35 C36 1.372(10) .
C36 C37 1.390(11) .
C37 C38 1.357(11) .
C38 C39 1.366(10) .
C39 N40 1.475(11) .
N40 O41 1.218(8) .
N40 O42 1.223(8) .
N43 C56 1.505(9) .
N43 C44 1.518(10) .
N43 C52 1.523(9) .
N43 C48 1.529(9) .
C44 C45 1.455(11) .
C45 C46 1.573(12) .
C46 C47 1.496(11) .
C48 C49 1.479(10) .
C49 C50 1.539(12) .
C50 C51 1.407(13) .
C52 C53 1.493(11) .
C53 C54 1.547(12) .
C54 C55 1.450(12) .
C56 C57 1.511(10) .
C57 C58 1.495(10) .
C58 C59 1.499(11) .
